data_7706168
loop_
_publ_author_name
'Gupta, Vijay'
'Laha, Biswajit'
'Khullar, Sadhika'
'Mandal, Sanjay K.'

_publ_section_title
;
 Deciphering supramolecular isomerization in coordination polymers:
 connected molecular squares <i>vs.</i> fused hexagons.
;
_journal_issue 6
_journal_name_full 'Dalton transactions (Cambridge, England : 2003)'
_journal_page_first 2221
_journal_page_last 2232
_journal_paper_doi 10.1039/d0dt04196c
_journal_volume 50
_journal_year 2021
_chemical_formula_moiety 'C31 H34 Mn N3 O5 Si, C3 H7 N O'
_chemical_formula_sum 'C34 H41 Mn N4 O6 Si'
_chemical_formula_weight 684.74
_space_group_crystal_system triclinic
_space_group_IT_number 2
_space_group_name_Hall '-P 1'
_space_group_name_H-M_alt 'P -1'
_atom_sites_solution_hydrogens mixed
_atom_sites_solution_primary dual
_audit_creation_date 2020-07-13
_audit_creation_method
;
Olex2 1.2
(compiled 2018.05.29 svn.r3508 for OlexSys, GUI svn.r5506)
;
_audit_update_record
;
2020-10-26 deposited with the CCDC.	2020-12-22 downloaded from the CCDC.
;
_cell_angle_alpha 106.695(7)
_cell_angle_beta 98.167(8)
_cell_angle_gamma 95.093(7)
_cell_formula_units_Z 2
_cell_length_a 9.116(3)
_cell_length_b 13.297(4)
_cell_length_c 15.131(4)
_cell_measurement_reflns_used 3043
_cell_measurement_temperature 100(2)
_cell_measurement_theta_max 21.42
_cell_measurement_theta_min 2.47
_cell_volume 1722.7(9)
_computing_cell_refinement 'SAINT v8.34A (Bruker, 2013)'
_computing_data_collection 'APEX2 2013.4_1 (Bruker AXS Inc., 2013)'
_computing_data_reduction 'SAINT v8.34A (Bruker, 2013)'
_computing_molecular_graphics 'Olex2 (Dolomanov et al., 2009)'
_computing_publication_material 'Olex2 (Dolomanov et al., 2009)'
_computing_structure_refinement 'ShelXL (Sheldrick, 2015)'
_computing_structure_solution 'ShelXT (Sheldrick, 2015)'
_diffrn_ambient_temperature 100.15
_diffrn_detector 'Bruker APEX2 area detector'
_diffrn_detector_area_resol_mean 7.9
_diffrn_detector_type 'CCD area detector'
_diffrn_measured_fraction_theta_full 0.993
_diffrn_measured_fraction_theta_max 0.993
_diffrn_measurement_device 'three-circle diffractometer'
_diffrn_measurement_device_type 'Bruker SMART APEX2 area detector'
_diffrn_measurement_method '\w and \f scans'
_diffrn_radiation_monochromator 'mirror optics'
_diffrn_radiation_probe x-ray
_diffrn_radiation_type MoK\a
_diffrn_radiation_wavelength 0.71073
_diffrn_reflns_av_R_equivalents 0.0692
_diffrn_reflns_av_unetI/netI 0.0802
_diffrn_reflns_Laue_measured_fraction_full 0.993
_diffrn_reflns_Laue_measured_fraction_max 0.993
_diffrn_reflns_limit_h_max 10
_diffrn_reflns_limit_h_min -10
_diffrn_reflns_limit_k_max 15
_diffrn_reflns_limit_k_min -15
_diffrn_reflns_limit_l_max 17
_diffrn_reflns_limit_l_min -14
_diffrn_reflns_number 23041
_diffrn_reflns_point_group_measured_fraction_full 0.993
_diffrn_reflns_point_group_measured_fraction_max 0.993
_diffrn_reflns_theta_full 24.997
_diffrn_reflns_theta_max 24.997
_diffrn_reflns_theta_min 1.800
_diffrn_source 'microfocus sealed X-ray tube'
_diffrn_source_type 'Incoatec I\ms'
_exptl_absorpt_coefficient_mu 0.467
_exptl_absorpt_correction_T_max 0.7452
_exptl_absorpt_correction_T_min 0.6509
_exptl_absorpt_correction_type multi-scan
_exptl_absorpt_process_details
'SADABS-2014/5 (Bruker,2014/5) was used for absorption correction. wR2(int) was 0.0798 before and 0.0607 after correction. The Ratio of minimum to maximum transmission is 0.8735. The \l/2 correction factor is 0.00150.'
_exptl_crystal_colour 'clear colourless'
_exptl_crystal_colour_lustre clear
_exptl_crystal_colour_primary colourless
_exptl_crystal_density_diffrn 1.320
_exptl_crystal_description needle
_exptl_crystal_F_000 720
_exptl_crystal_size_max 0.2
_exptl_crystal_size_mid 0.2
_exptl_crystal_size_min 0.2
_refine_diff_density_max 0.469
_refine_diff_density_min -0.442
_refine_diff_density_rms 0.069
_refine_ls_extinction_method none
_refine_ls_goodness_of_fit_ref 1.026
_refine_ls_hydrogen_treatment constr
_refine_ls_matrix_type full
_refine_ls_number_parameters 439
_refine_ls_number_reflns 6012
_refine_ls_number_restraints 18
_refine_ls_restrained_S_all 1.025
_refine_ls_R_factor_all 0.1076
_refine_ls_R_factor_gt 0.0597
_refine_ls_shift/su_max 0.000
_refine_ls_shift/su_mean 0.000
_refine_ls_structure_factor_coef Fsqd
_refine_ls_weighting_details 'w=1/[\s^2^(Fo^2^)+(0.0683P)^2^+0.8070P] where P=(Fo^2^+2Fc^2^)/3'
_refine_ls_weighting_scheme calc
_refine_ls_wR_factor_gt 0.1319
_refine_ls_wR_factor_ref 0.1560
_reflns_Friedel_coverage 0.000
_reflns_number_gt 3736
_reflns_number_total 6012
_reflns_threshold_expression 'I > 2\s(I)'
_cod_data_source_file d0dt04196c2.cif
_cod_data_source_block 2
_cod_depositor_comments 'Adding full bibliography for 7706167--7706173.cif.'
_cod_original_cell_volume 1722.8(8)
_cod_database_code 7706168
_shelx_shelxl_version_number 2014/7
_shelx_space_group_comment
;
The symmetry employed for this shelxl refinement is uniquely defined
by the following loop, which should always be used as a source of
symmetry information in preference to the above space-group names.
They are only intended as comments.
;
_shelx_estimated_absorpt_t_max 0.912
_shelx_estimated_absorpt_t_min 0.912
_olex2_refinement_description
;
1. Fixed Uiso
 At 1.2 times of:
  All C(H) groups, All C(H,H) groups, All C(H,H,H,H) groups
 At 1.5 times of:
  All C(H,H,H) groups, All O(H,H) groups
2. Rigid body (RIGU) restrains
 C29A, C29
 with sigma for 1-2 distances of 0.004 and sigma for 1-3 distances of 0.004
 C29A, C29, C30, C31, C30A
 with sigma for 1-2 distances of 0.004 and sigma for 1-3 distances of 0.004
3. Others
 Sof(C30)=Sof(H30A)=Sof(H30B)=Sof(H31C)=Sof(H31D)=1-FVAR(1)
 Sof(H31A)=Sof(H31B)=Sof(C30A)=Sof(H30C)=Sof(H30D)=FVAR(1)
 Fixed Sof: C29A(0.5) H29A(0.5) H29B(0.5) C29(0.5) H29C(0.5) H29D(0.5)
4.a Rotating group:
 O5(H5A,H5B)
4.b Secondary CH2 refined with riding coordinates:
 C29A(H29A,H29B), C22(H22A,H22B), C23(H23A,H23B), C29(H29C,H29D), C30(H30A,
 H30B), C31(H31A,H31B), C31(H31C,H31D), C30A(H30C,H30D)
4.c Aromatic/amide H refined with riding coordinates:
 C3(H3), C4(H4), C6(H6), C7(H7), C11(H11), C12(H12), C14(H14), C15(H15),
 C17(H17), C18(H18), C19(H19), C20(H20), C25(H25), C26(H26), C27(H27), C28(H28),
  C34(H34)
4.d Idealised Me refined as rotating group:
 C8(H8A,H8B,H8C), C9(H9A,H9B,H9C), C32(H32A,H32B,H32C), C33(H33A,H33B,H33C)
;
_olex2_submission_special_instructions 'No special instructions were received'

loop_
_space_group_symop_operation_xyz
'x, y, z'
'-x, -y, -z'

loop_
_atom_site_label
_atom_site_type_symbol
_atom_site_fract_x
_atom_site_fract_y
_atom_site_fract_z
_atom_site_U_iso_or_equiv
_atom_site_adp_type
_atom_site_occupancy
_atom_site_site_symmetry_order
_atom_site_calc_flag
_atom_site_refinement_flags_posn
_atom_site_refinement_flags_adp
_atom_site_refinement_flags_occupancy
_atom_site_disorder_assembly
_atom_site_disorder_group
Mn1 Mn 0.18487(7) 0.23082(4) 0.83340(4) 0.0402(2) Uani 1 1 d . . . . .
Si1 Si 0.73133(14) 0.33545(10) 0.40871(8) 0.0493(4) Uani 1 1 d . . . . .
O1 O 0.3376(3) 0.2466(2) 0.74290(19) 0.0425(8) Uani 1 1 d . . . . .
O2 O 0.3725(3) 0.0802(2) 0.6682(2) 0.0488(8) Uani 1 1 d . . . . .
O3 O 0.3153(3) 0.25167(18) -0.03144(17) 0.0342(7) Uani 1 1 d . . . . .
O4 O 0.3463(3) 0.0850(2) -0.0371(2) 0.0525(9) Uani 1 1 d . . . . .
O5 O 0.1991(3) 0.05762(19) 0.7897(2) 0.0481(8) Uani 1 1 d . . . . .
H5A H 0.2493 0.0421 0.8362 0.072 Uiso 1 1 d GR . . . .
H5B H 0.2540 0.0410 0.7463 0.072 Uiso 1 1 d GR . . . .
N1 N -0.0329(4) 0.1849(2) 0.8776(3) 0.0544(12) Uani 1 1 d . . . . .
N2 N -0.0153(6) 0.2702(3) 0.7323(3) 0.0821(18) Uani 1 1 d . . . . .
N3 N 0.1970(4) 0.4089(2) 0.8733(2) 0.0348(8) Uani 1 1 d . . . . .
C1 C 0.3844(4) 0.1781(3) 0.6788(3) 0.0399(11) Uani 1 1 d . . . . .
C29A C -0.0111(10) 0.1979(6) 0.6222(5) 0.031(2) Uani 0.5 1 d . U P A 1
H29A H -0.1075 0.2009 0.5842 0.037 Uiso 0.5 1 calc R . P A 1
H29B H 0.0675 0.2365 0.6005 0.037 Uiso 0.5 1 calc R . P A 1
C2 C 0.4615(5) 0.2192(3) 0.6121(3) 0.0391(11) Uani 1 1 d . . . . .
C3 C 0.4933(6) 0.1485(4) 0.5321(3) 0.0598(15) Uani 1 1 d . . . . .
H3 H 0.4638 0.0747 0.5195 0.072 Uiso 1 1 calc R . . . .
C4 C 0.5671(6) 0.1835(4) 0.4708(3) 0.0643(16) Uani 1 1 d . . . . .
H4 H 0.5845 0.1337 0.4154 0.077 Uiso 1 1 calc R . . . .
C5 C 0.6174(5) 0.2924(3) 0.4888(3) 0.0454(12) Uani 1 1 d . . . . .
C6 C 0.5838(5) 0.3626(3) 0.5693(3) 0.0405(11) Uani 1 1 d . . . . .
H6 H 0.6148 0.4364 0.5834 0.049 Uiso 1 1 calc R . . . .
C7 C 0.5059(5) 0.3264(3) 0.6292(3) 0.0421(11) Uani 1 1 d . . . . .
H7 H 0.4826 0.3759 0.6828 0.051 Uiso 1 1 calc R . . . .
C8 C 0.9038(5) 0.2676(4) 0.4084(3) 0.0729(18) Uani 1 1 d . . . . .
H8A H 0.8750 0.1914 0.3963 0.109 Uiso 1 1 calc GR . . . .
H8B H 0.9697 0.2970 0.4694 0.109 Uiso 1 1 calc GR . . . .
H8C H 0.9565 0.2789 0.3592 0.109 Uiso 1 1 calc GR . . . .
C9 C 0.7808(5) 0.4817(4) 0.4491(3) 0.0543(13) Uani 1 1 d . . . . .
H9A H 0.8466 0.5027 0.4097 0.081 Uiso 1 1 calc GR . . . .
H9B H 0.8325 0.5046 0.5144 0.081 Uiso 1 1 calc GR . . . .
H9C H 0.6895 0.5149 0.4445 0.081 Uiso 1 1 calc GR . . . .
C10 C 0.6231(4) 0.2907(3) 0.2853(3) 0.0352(10) Uani 1 1 d . . . . .
C11 C 0.6294(4) 0.1907(3) 0.2245(3) 0.0305(9) Uani 1 1 d . . . . .
H11 H 0.6913 0.1452 0.2451 0.037 Uiso 1 1 calc R . . . .
C12 C 0.5468(4) 0.1568(3) 0.1346(3) 0.0314(9) Uani 1 1 d . . . . .
H12 H 0.5510 0.0876 0.0950 0.038 Uiso 1 1 calc R . . . .
C13 C 0.4575(4) 0.2227(3) 0.1014(3) 0.0267(9) Uani 1 1 d . . . . .
C14 C 0.4513(4) 0.3225(3) 0.1597(3) 0.0343(10) Uani 1 1 d . . . . .
H14 H 0.3914 0.3684 0.1379 0.041 Uiso 1 1 calc R . . . .
C15 C 0.5324(4) 0.3561(3) 0.2503(3) 0.0412(11) Uani 1 1 d . . . . .
H15 H 0.5267 0.4251 0.2898 0.049 Uiso 1 1 calc R . . . .
C16 C 0.3663(4) 0.1829(3) 0.0030(3) 0.0335(10) Uani 1 1 d . . . . .
C17 C -0.0429(5) 0.1221(3) 0.9327(3) 0.0505(13) Uani 1 1 d . . . . .
H17 H 0.0470 0.1047 0.9613 0.061 Uiso 1 1 calc R . . . .
C18 C -0.1771(5) 0.0815(3) 0.9499(4) 0.0564(14) Uani 1 1 d . . . . .
H18 H -0.1793 0.0386 0.9904 0.068 Uiso 1 1 calc R . . . .
C19 C -0.3088(5) 0.1049(3) 0.9065(4) 0.0743(19) Uani 1 1 d . . . . .
H19 H -0.4031 0.0768 0.9154 0.089 Uiso 1 1 calc R . . . .
C20 C -0.3003(6) 0.1692(4) 0.8508(5) 0.087(2) Uani 1 1 d . . . . .
H20 H -0.3891 0.1870 0.8213 0.105 Uiso 1 1 calc R . . . .
C21 C -0.1617(6) 0.2087(3) 0.8372(4) 0.075(2) Uani 1 1 d . . . . .
C22 C -0.1426(6) 0.2860(4) 0.7816(5) 0.104(3) Uani 1 1 d . . . . .
H22A H -0.2350 0.2771 0.7354 0.124 Uiso 1 1 calc R . . . .
H22B H -0.1277 0.3593 0.8247 0.124 Uiso 1 1 calc R . . . .
C23 C 0.0429(7) 0.3711(3) 0.7199(3) 0.0748(19) Uani 1 1 d . . . . .
H23A H -0.0410 0.4018 0.6929 0.090 Uiso 1 1 calc R . . . .
H23B H 0.1135 0.3577 0.6751 0.090 Uiso 1 1 calc R . . . .
C24 C 0.1219(5) 0.4495(3) 0.8115(3) 0.0409(11) Uani 1 1 d . . . . .
C25 C 0.1209(5) 0.5576(3) 0.8287(3) 0.0438(11) Uani 1 1 d . . . . .
H25 H 0.0633 0.5841 0.7851 0.053 Uiso 1 1 calc R . . . .
C26 C 0.2047(5) 0.6256(3) 0.9097(3) 0.0489(12) Uani 1 1 d . . . . .
H26 H 0.2067 0.7000 0.9225 0.059 Uiso 1 1 calc R . . . .
C27 C 0.2867(5) 0.5852(3) 0.9730(3) 0.0471(12) Uani 1 1 d . . . . .
H27 H 0.3473 0.6310 1.0288 0.057 Uiso 1 1 calc R . . . .
C28 C 0.2777(4) 0.4762(3) 0.9526(3) 0.0365(10) Uani 1 1 d . . . . .
H28 H 0.3308 0.4480 0.9965 0.044 Uiso 1 1 calc R . . . .
C29 C -0.1113(9) 0.1772(6) 0.6574(5) 0.0323(18) Uani 0.5 1 d . U P A 2
H29C H -0.1989 0.1600 0.6849 0.039 Uiso 0.5 1 calc R . P A 2
H29D H -0.1498 0.2056 0.6063 0.039 Uiso 0.5 1 calc R . P A 2
C30 C -0.0689(16) 0.0823(9) 0.6144(6) 0.036(3) Uani 0.488(18) 1 d . U P A 2
H30A H -0.1237 0.0333 0.6406 0.043 Uiso 0.488(18) 1 calc R . P A 2
H30B H 0.0367 0.0903 0.6451 0.043 Uiso 0.488(18) 1 calc R . P A 2
C31 C -0.0671(4) 0.0166(3) 0.5205(3) 0.0409(11) Uani 1 1 d . U . . .
H31A H -0.1114 -0.0374 0.5460 0.049 Uiso 0.512(18) 1 calc R . P A 1
H31B H -0.1441 0.0297 0.4736 0.049 Uiso 0.512(18) 1 calc R . P A 1
H31C H -0.1196 0.0520 0.4785 0.049 Uiso 0.488(18) 1 calc R . P A 2
H31D H -0.1327 -0.0501 0.5123 0.049 Uiso 0.488(18) 1 calc R . P A 2
C30A C 0.0044(13) 0.1273(10) 0.6049(5) 0.031(3) Uani 0.512(18) 1 d . U P A 1
H30C H -0.0039 0.1075 0.6625 0.037 Uiso 0.512(18) 1 calc R . P A 1
H30D H 0.1123 0.1320 0.6016 0.037 Uiso 0.512(18) 1 calc R . P A 1
O6 O 0.1830(4) 0.3978(3) 0.3064(2) 0.0664(10) Uani 1 1 d . . . . .
N4 N 0.1823(4) 0.2182(3) 0.2669(3) 0.0498(10) Uani 1 1 d . . . . .
C32 C 0.2255(6) 0.1282(4) 0.2951(4) 0.0697(16) Uani 1 1 d . . . . .
H32A H 0.1358 0.0792 0.2904 0.104 Uiso 1 1 calc GR . . . .
H32B H 0.2790 0.1528 0.3600 0.104 Uiso 1 1 calc GR . . . .
H32C H 0.2908 0.0918 0.2540 0.104 Uiso 1 1 calc GR . . . .
C33 C 0.0890(5) 0.1966(3) 0.1761(3) 0.0542(13) Uani 1 1 d . . . . .
H33A H -0.0131 0.1690 0.1788 0.081 Uiso 1 1 calc GR . . . .
H33B H 0.1291 0.1440 0.1292 0.081 Uiso 1 1 calc GR . . . .
H33C H 0.0877 0.2621 0.1589 0.081 Uiso 1 1 calc GR . . . .
C34 C 0.2216(6) 0.3175(4) 0.3225(3) 0.0599(14) Uani 1 1 d . . . . .
H34 H 0.2858 0.3274 0.3805 0.072 Uiso 1 1 calc R . . . .

loop_
_atom_site_aniso_label
_atom_site_aniso_U_11
_atom_site_aniso_U_22
_atom_site_aniso_U_33
_atom_site_aniso_U_23
_atom_site_aniso_U_13
_atom_site_aniso_U_12
Mn1 0.0599(4) 0.0210(3) 0.0300(4) 0.0056(3) -0.0187(3) 0.0050(3)
Si1 0.0578(8) 0.0632(9) 0.0204(6) 0.0019(6) -0.0077(6) 0.0338(7)
O1 0.0538(18) 0.0268(15) 0.0371(18) -0.0002(13) -0.0051(14) 0.0088(13)
O2 0.0530(18) 0.0249(16) 0.054(2) 0.0003(14) -0.0149(15) 0.0086(13)
O3 0.0446(16) 0.0237(14) 0.0298(15) 0.0103(12) -0.0099(13) 0.0015(12)
O4 0.075(2) 0.0217(15) 0.0451(19) 0.0079(13) -0.0310(16) -0.0020(14)
O5 0.068(2) 0.0258(15) 0.0375(18) 0.0051(13) -0.0239(15) 0.0045(13)
N1 0.047(2) 0.0229(18) 0.076(3) 0.0079(18) -0.030(2) 0.0028(16)
N2 0.126(4) 0.026(2) 0.061(3) -0.0014(19) -0.067(3) 0.017(2)
N3 0.053(2) 0.0272(18) 0.0234(18) 0.0071(15) 0.0040(16) 0.0083(15)
C1 0.042(2) 0.030(2) 0.033(3) -0.002(2) -0.021(2) 0.0065(19)
C29A 0.045(5) 0.019(4) 0.026(4) 0.011(3) -0.011(4) 0.001(3)
C2 0.049(3) 0.033(2) 0.027(2) 0.0009(19) -0.012(2) 0.0187(19)
C3 0.106(4) 0.035(3) 0.028(3) 0.001(2) -0.016(3) 0.031(3)
C4 0.115(4) 0.051(3) 0.025(3) 0.004(2) -0.001(3) 0.049(3)
C5 0.068(3) 0.047(3) 0.018(2) 0.004(2) -0.006(2) 0.035(2)
C6 0.046(3) 0.038(2) 0.035(3) 0.007(2) 0.001(2) 0.017(2)
C7 0.045(2) 0.035(2) 0.034(3) -0.004(2) -0.008(2) 0.0136(19)
C8 0.066(3) 0.100(4) 0.039(3) -0.001(3) -0.014(3) 0.051(3)
C9 0.056(3) 0.071(3) 0.025(2) 0.002(2) -0.008(2) 0.017(2)
C10 0.035(2) 0.049(3) 0.022(2) 0.0102(19) 0.0020(18) 0.0178(19)
C11 0.030(2) 0.034(2) 0.029(2) 0.0145(18) -0.0021(17) 0.0050(17)
C12 0.041(2) 0.023(2) 0.029(2) 0.0113(17) -0.0033(18) -0.0011(16)
C13 0.027(2) 0.028(2) 0.024(2) 0.0121(17) -0.0014(16) -0.0037(15)
C14 0.036(2) 0.043(2) 0.026(2) 0.0127(19) -0.0003(18) 0.0152(18)
C15 0.050(3) 0.047(3) 0.020(2) -0.0023(19) -0.0033(19) 0.022(2)
C16 0.037(2) 0.027(2) 0.033(2) 0.0123(18) -0.0066(19) -0.0020(17)
C17 0.046(3) 0.029(2) 0.061(3) 0.002(2) -0.017(2) 0.009(2)
C18 0.044(3) 0.025(2) 0.083(4) -0.001(2) -0.008(3) 0.006(2)
C19 0.048(3) 0.023(2) 0.120(5) -0.010(3) -0.021(3) 0.000(2)
C20 0.050(3) 0.030(3) 0.143(6) -0.001(3) -0.053(3) 0.004(2)
C21 0.059(3) 0.022(2) 0.117(5) 0.011(3) -0.049(3) -0.004(2)
C22 0.072(4) 0.037(3) 0.174(7) 0.044(4) -0.081(5) -0.008(3)
C23 0.146(5) 0.042(3) 0.032(3) 0.011(2) -0.017(3) 0.041(3)
C24 0.068(3) 0.030(2) 0.029(2) 0.0114(19) 0.009(2) 0.017(2)
C25 0.062(3) 0.032(2) 0.045(3) 0.021(2) 0.011(2) 0.011(2)
C26 0.053(3) 0.027(2) 0.067(3) 0.014(2) 0.015(3) 0.007(2)
C27 0.045(3) 0.027(2) 0.057(3) 0.000(2) 0.002(2) 0.0008(19)
C28 0.043(2) 0.029(2) 0.035(3) 0.0074(19) 0.003(2) 0.0033(18)
C29 0.038(5) 0.033(4) 0.022(4) 0.007(3) -0.005(4) 0.001(3)
C30 0.055(7) 0.021(5) 0.026(4) 0.009(3) -0.008(4) -0.006(4)
C31 0.052(3) 0.037(2) 0.030(2) 0.0107(18) -0.004(2) 0.0050(19)
C30A 0.045(6) 0.026(4) 0.018(4) 0.009(4) -0.010(4) 0.008(4)
O6 0.095(3) 0.053(2) 0.044(2) 0.0022(17) 0.0028(19) 0.0301(19)
N4 0.072(3) 0.052(2) 0.034(2) 0.0135(19) 0.021(2) 0.029(2)
C32 0.083(4) 0.076(4) 0.071(4) 0.043(3) 0.024(3) 0.036(3)
C33 0.075(3) 0.043(3) 0.042(3) 0.009(2) 0.006(3) 0.013(2)
C34 0.081(4) 0.070(4) 0.032(3) 0.011(3) 0.013(3) 0.036(3)

loop_
_atom_type_symbol
_atom_type_description
_atom_type_scat_dispersion_real
_atom_type_scat_dispersion_imag
_atom_type_scat_source
C C 0.0033 0.0016 'International Tables Vol C Tables 4.2.6.8 and 6.1.1.4'
H H 0.0000 0.0000 'International Tables Vol C Tables 4.2.6.8 and 6.1.1.4'
Mn Mn 0.3368 0.7283 'International Tables Vol C Tables 4.2.6.8 and 6.1.1.4'
N N 0.0061 0.0033 'International Tables Vol C Tables 4.2.6.8 and 6.1.1.4'
O O 0.0106 0.0060 'International Tables Vol C Tables 4.2.6.8 and 6.1.1.4'
Si Si 0.0817 0.0704 'International Tables Vol C Tables 4.2.6.8 and 6.1.1.4'

loop_
_geom_angle_atom_site_label_1
_geom_angle_atom_site_label_2
_geom_angle_atom_site_label_3
_geom_angle
_geom_angle_site_symmetry_1
_geom_angle_site_symmetry_3
_geom_angle_publ_flag
O1 Mn1 O3 106.99(10) . 1_556 ?
O1 Mn1 O5 87.88(11) . . ?
O1 Mn1 N1 158.68(12) . . ?
O1 Mn1 N2 91.35(17) . . ?
O1 Mn1 N3 86.09(11) . . ?
O3 Mn1 O5 91.40(9) 1_556 . ?
O3 Mn1 N1 93.29(12) 1_556 . ?
O3 Mn1 N2 152.21(15) 1_556 . ?
O3 Mn1 N3 87.66(10) 1_556 . ?
O5 Mn1 N1 85.08(12) . . ?
O5 Mn1 N2 110.38(11) . . ?
O5 Mn1 N3 173.35(13) . . ?
N1 Mn1 N2 72.44(18) . . ?
N3 Mn1 N1 101.54(12) . . ?
N3 Mn1 N2 72.62(12) . . ?
C5 Si1 C8 107.9(2) . . ?
C5 Si1 C10 109.97(19) . . ?
C8 Si1 C10 107.55(19) . . ?
C9 Si1 C5 110.2(2) . . ?
C9 Si1 C8 111.2(2) . . ?
C9 Si1 C10 110.02(18) . . ?
C1 O1 Mn1 131.8(3) . . ?
C16 O3 Mn1 129.4(2) . 1_554 ?
C17 N1 Mn1 122.6(3) . . ?
C17 N1 C21 117.6(4) . . ?
C21 N1 Mn1 119.1(4) . . ?
C29A N2 Mn1 107.7(4) . . ?
C22 N2 Mn1 108.1(3) . . ?
C22 N2 C29A 129.5(5) . . ?
C22 N2 C23 109.2(4) . . ?
C22 N2 C29 89.0(5) . . ?
C23 N2 Mn1 104.7(3) . . ?
C23 N2 C29A 94.6(5) . . ?
C23 N2 C29 126.2(5) . . ?
C29 N2 Mn1 117.2(3) . . ?
C24 N3 Mn1 117.3(2) . . ?
C28 N3 Mn1 124.4(2) . . ?
C28 N3 C24 118.2(3) . . ?
O1 C1 C2 116.7(4) . . ?
O2 C1 O1 125.1(4) . . ?
O2 C1 C2 118.2(4) . . ?
C30A C29A N2 124.0(9) . . ?
C3 C2 C1 119.7(4) . . ?
C7 C2 C1 121.9(4) . . ?
C7 C2 C3 118.4(5) . . ?
C4 C3 C2 121.1(4) . . ?
C3 C4 C5 121.1(4) . . ?
C4 C5 Si1 119.7(3) . . ?
C6 C5 Si1 123.2(4) . . ?
C6 C5 C4 117.0(5) . . ?
C7 C6 C5 121.2(4) . . ?
C2 C7 C6 121.1(4) . . ?
C11 C10 Si1 121.1(3) . . ?
C11 C10 C15 117.1(3) . . ?
C15 C10 Si1 121.8(3) . . ?
C12 C11 C10 121.1(3) . . ?
C11 C12 C13 120.9(3) . . ?
C12 C13 C16 119.8(3) . . ?
C14 C13 C12 119.1(3) . . ?
C14 C13 C16 121.1(3) . . ?
C13 C14 C15 120.1(3) . . ?
C14 C15 C10 121.8(4) . . ?
O3 C16 C13 117.1(3) . . ?
O4 C16 O3 125.4(3) . . ?
O4 C16 C13 117.6(3) . . ?
N1 C17 C18 123.4(4) . . ?
C17 C18 C19 118.4(5) . . ?
C20 C19 C18 118.8(5) . . ?
C19 C20 C21 120.1(4) . . ?
N1 C21 C20 121.7(5) . . ?
N1 C21 C22 115.1(5) . . ?
C20 C21 C22 123.1(4) . . ?
N2 C22 C21 112.1(4) . . ?
N2 C23 C24 111.8(4) . . ?
N3 C24 C23 116.3(3) . . ?
N3 C24 C25 122.3(4) . . ?
C25 C24 C23 121.3(4) . . ?
C26 C25 C24 118.8(4) . . ?
C25 C26 C27 119.7(4) . . ?
C28 C27 C26 118.2(4) . . ?
N3 C28 C27 122.7(4) . . ?
C30 C29 N2 127.0(8) . . ?
C29 C30 C31 138.4(8) . . ?
C30 C31 C31 127.0(7) . 2_556 ?
C31 C31 C30A 102.2(5) 2_556 . ?
C29A C30A C31 137.6(8) . . ?
C33 N4 C32 117.5(4) . . ?
C34 N4 C32 122.3(4) . . ?
C34 N4 C33 120.2(4) . . ?
O6 C34 N4 126.5(4) . . ?

loop_
_geom_bond_atom_site_label_1
_geom_bond_atom_site_label_2
_geom_bond_distance
_geom_bond_site_symmetry_2
_geom_bond_publ_flag
Mn1 O1 2.124(3) . ?
Mn1 O3 2.144(2) 1_556 ?
Mn1 O5 2.227(3) . ?
Mn1 N1 2.271(4) . ?
Mn1 N2 2.404(4) . ?
Mn1 N3 2.257(3) . ?
Si1 C5 1.877(5) . ?
Si1 C8 1.881(4) . ?
Si1 C9 1.855(5) . ?
Si1 C10 1.884(4) . ?
O1 C1 1.278(5) . ?
O2 C1 1.258(4) . ?
O3 Mn1 2.144(2) 1_554 ?
O3 C16 1.267(4) . ?
O4 C16 1.252(4) . ?
N1 C17 1.346(6) . ?
N1 C21 1.351(5) . ?
N2 C29A 1.675(10) . ?
N2 C22 1.466(8) . ?
N2 C23 1.471(7) . ?
N2 C29 1.516(8) . ?
N3 C24 1.346(5) . ?
N3 C28 1.340(5) . ?
C1 C2 1.503(6) . ?
C29A C30A 0.929(11) . ?
C2 C3 1.389(6) . ?
C2 C7 1.384(6) . ?
C3 C4 1.380(7) . ?
C4 C5 1.414(6) . ?
C5 C6 1.398(6) . ?
C6 C7 1.390(6) . ?
C10 C11 1.393(5) . ?
C10 C15 1.411(5) . ?
C11 C12 1.384(5) . ?
C12 C13 1.396(5) . ?
C13 C14 1.377(5) . ?
C13 C16 1.519(5) . ?
C14 C15 1.388(5) . ?
C17 C18 1.382(7) . ?
C18 C19 1.389(6) . ?
C19 C20 1.367(8) . ?
C20 C21 1.390(8) . ?
C21 C22 1.517(8) . ?
C23 C24 1.510(6) . ?
C24 C25 1.386(5) . ?
C25 C26 1.370(6) . ?
C26 C27 1.389(6) . ?
C27 C28 1.384(5) . ?
C29 C30 1.361(11) . ?
C30 C31 1.441(9) . ?
C31 C31 1.493(8) 2_556 ?
C31 C30A 1.654(11) . ?
O6 C34 1.231(5) . ?
N4 C32 1.448(5) . ?
N4 C33 1.446(5) . ?
N4 C34 1.331(6) . ?
